data_4064661
loop_
_publ_author_name
'Sit, Mei-Mei'
'Chan, Hoi-Shan'
'Xie, Zuowei'

_publ_section_title
;
 Facile Synthesis ofansa-Zirconocenes Incorporating a Linked Dicarbollyl
 Ligand via Direct Deboration of Zirconocene Carboranyl Complexes
;
_journal_issue 13
_journal_name_full Organometallics
_journal_page_first 3449
_journal_paper_doi 10.1021/om200245g
_journal_volume 30
_journal_year 2011
_chemical_formula_sum 'C19 H35 B9 N2 Zr'
_chemical_formula_weight 480.00
_chemical_name_systematic
;

 ?

;
_space_group_IT_number 14
_symmetry_cell_setting monoclinic
_symmetry_space_group_name_Hall '-P 2yn'
_symmetry_space_group_name_H-M 'P 1 21/n 1'
_atom_sites_solution_hydrogens geom
_atom_sites_solution_primary direct
_atom_sites_solution_secondary difmap
_audit_creation_method SHELXL-97
_cell_angle_alpha 90.00
_cell_angle_beta 105.816(3)
_cell_angle_gamma 90.00
_cell_formula_units_Z 4
_cell_length_a 16.032(3)
_cell_length_b 8.8154(15)
_cell_length_c 17.216(3)
_cell_measurement_reflns_used 1015
_cell_measurement_temperature 293(2)
_cell_measurement_theta_max 24.98
_cell_measurement_theta_min 2.46
_cell_volume 2341.0(7)
_computing_cell_refinement 'Bruker SMART'
_computing_data_collection 'Bruker SMART'
_computing_data_reduction 'Bruker SAINT'
_computing_molecular_graphics 'Bruker SHELXTL'
_computing_publication_material 'Bruker SHELXTL'
_computing_structure_refinement 'SHELXL-97 (Sheldrick, 1997)'
_computing_structure_solution 'SHELXS-97 (Sheldrick, 1990)'
_diffrn_ambient_temperature 293(2)
_diffrn_measured_fraction_theta_full 0.996
_diffrn_measured_fraction_theta_max 0.996
_diffrn_measurement_device_type 'CCD area detector'
_diffrn_measurement_method 'phi and omega scans'
_diffrn_radiation_monochromator graphite
_diffrn_radiation_source 'fine-focus sealed tube'
_diffrn_radiation_type MoK\a
_diffrn_radiation_wavelength 0.71073
_diffrn_reflns_av_R_equivalents 0.0634
_diffrn_reflns_av_sigmaI/netI 0.0779
_diffrn_reflns_limit_h_max 15
_diffrn_reflns_limit_h_min -21
_diffrn_reflns_limit_k_max 11
_diffrn_reflns_limit_k_min -11
_diffrn_reflns_limit_l_max 22
_diffrn_reflns_limit_l_min -22
_diffrn_reflns_number 15614
_diffrn_reflns_theta_full 28.06
_diffrn_reflns_theta_max 28.06
_diffrn_reflns_theta_min 1.54
_exptl_absorpt_coefficient_mu 0.480
_exptl_absorpt_correction_T_max 1.00000
_exptl_absorpt_correction_T_min 0.549380
_exptl_absorpt_correction_type multi-scan
_exptl_crystal_colour yellow
_exptl_crystal_density_diffrn 1.362
_exptl_crystal_density_meas 0
_exptl_crystal_density_method 'not measured'
_exptl_crystal_description block
_exptl_crystal_F_000 992
_exptl_crystal_size_max 0.40
_exptl_crystal_size_mid 0.30
_exptl_crystal_size_min 0.20
_refine_diff_density_max 0.834
_refine_diff_density_min -0.399
_refine_diff_density_rms 0.102
_refine_ls_extinction_method none
_refine_ls_goodness_of_fit_ref 1.030
_refine_ls_hydrogen_treatment riding
_refine_ls_matrix_type full
_refine_ls_number_parameters 284
_refine_ls_number_reflns 5664
_refine_ls_number_restraints 0
_refine_ls_restrained_S_all 1.030
_refine_ls_R_factor_all 0.0911
_refine_ls_R_factor_gt 0.0488
_refine_ls_shift/su_max 0.002
_refine_ls_shift/su_mean 0.000
_refine_ls_structure_factor_coef Fsqd
_refine_ls_weighting_details 'calc w=1/[\s^2^(Fo^2^)+(0.0588P)^2^+0.7184P] where P=(Fo^2^+2Fc^2^)/3'
_refine_ls_weighting_scheme calc
_refine_ls_wR_factor_gt 0.1102
_refine_ls_wR_factor_ref 0.1346
_reflns_number_gt 3678
_reflns_number_total 5664
_reflns_threshold_expression >2sigma(I)
_cod_data_source_file om200245g_si_002.cif
_cod_data_source_block 6
_cod_depositor_comments
;
The following automatic conversions were performed:

'_symmetry_cell_setting' value 'Monoclinic' changed to 'monoclinic'
according to /home/saulius/struct/CIF-dictionaries/cif_core.dic
dictionary named 'cif_core.dic' version 2.4.1 from 2010-06-29.

Automatic conversion script
Id: cif_fix_values 1715 2011-07-08 13:25:40Z adriana 
;
_cod_original_sg_symbol_H-M P2(1)/n
_cod_database_code 4064661

loop_
_symmetry_equiv_pos_as_xyz
'x, y, z'
'-x+1/2, y+1/2, -z+1/2'
'-x, -y, -z'
'x-1/2, -y-1/2, z-1/2'

loop_
_atom_site_label
_atom_site_type_symbol
_atom_site_fract_x
_atom_site_fract_y
_atom_site_fract_z
_atom_site_U_iso_or_equiv
_atom_site_adp_type
_atom_site_occupancy
_atom_site_symmetry_multiplicity
_atom_site_calc_flag
_atom_site_refinement_flags
Zr1 Zr 0.76200(2) 0.83871(4) 0.56389(2) 0.03118(12) Uani 1 1 d .
C1 C 0.9048(2) 0.9737(4) 0.6557(2) 0.0298(7) Uani 1 1 d .
C2 C 0.8595(2) 0.8745(4) 0.7122(2) 0.0418(9) Uani 1 1 d .
H2 H 0.8114 0.9267 0.7390 0.050 Uiso 1 1 calc R
C11 C 0.8709(2) 1.1384(4) 0.6326(2) 0.0348(8) Uani 1 1 d .
C12 C 0.8628(3) 1.2303(5) 0.7058(3) 0.0506(11) Uani 1 1 d .
H12A H 0.8248 1.1785 0.7314 0.076 Uiso 1 1 calc R
H12B H 0.8395 1.3287 0.6883 0.076 Uiso 1 1 calc R
H12C H 0.9190 1.2412 0.7434 0.076 Uiso 1 1 calc R
C13 C 0.9322(2) 1.2259(4) 0.5939(3) 0.0461(10) Uani 1 1 d .
H13A H 0.9103 1.3267 0.5806 0.069 Uiso 1 1 calc R
H13B H 0.9357 1.1745 0.5458 0.069 Uiso 1 1 calc R
H13C H 0.9888 1.2311 0.6313 0.069 Uiso 1 1 calc R
C14 C 0.7813(2) 1.1135(4) 0.5754(2) 0.0336(8) Uani 1 1 d .
C15 C 0.7552(2) 1.1000(4) 0.4885(2) 0.0352(8) Uani 1 1 d .
C16 C 0.7964(3) 1.1302(5) 0.4275(3) 0.0482(10) Uani 1 1 d .
H16A H 0.8545 1.1580 0.4410 0.058 Uiso 1 1 calc R
C17 C 0.7500(3) 1.1182(6) 0.3488(3) 0.0617(13) Uani 1 1 d .
H17A H 0.7769 1.1412 0.3087 0.074 Uiso 1 1 calc R
C18 C 0.6626(3) 1.0719(6) 0.3262(3) 0.0618(13) Uani 1 1 d .
H18A H 0.6332 1.0634 0.2717 0.074 Uiso 1 1 calc R
C19 C 0.6210(3) 1.0399(5) 0.3823(3) 0.0487(10) Uani 1 1 d .
H19A H 0.5637 1.0076 0.3667 0.058 Uiso 1 1 calc R
C20 C 0.6651(2) 1.0555(4) 0.4651(2) 0.0386(9) Uani 1 1 d .
C21 C 0.6375(2) 1.0452(4) 0.5355(2) 0.0443(9) Uani 1 1 d .
H21A H 0.5778 1.0278 0.5374 0.053 Uiso 1 1 calc R
C22 C 0.7068(2) 1.0830(4) 0.6013(2) 0.0419(9) Uani 1 1 d .
H22A H 0.7012 1.1067 0.6552 0.050 Uiso 1 1 calc R
C23 C 0.8196(3) 0.7457(6) 0.3950(3) 0.0642(13) Uani 1 1 d .
H23A H 0.8050 0.6935 0.3441 0.096 Uiso 1 1 calc R
H23B H 0.8730 0.7060 0.4288 0.096 Uiso 1 1 calc R
H23C H 0.8262 0.8520 0.3862 0.096 Uiso 1 1 calc R
C24 C 0.7240(3) 0.5584(5) 0.4252(3) 0.0592(13) Uani 1 1 d .
H24A H 0.7750 0.4977 0.4493 0.071 Uiso 1 1 calc R
H24B H 0.7062 0.5354 0.3680 0.071 Uiso 1 1 calc R
C25 C 0.6524(3) 0.5106(5) 0.4616(3) 0.0666(15) Uani 1 1 d .
H25A H 0.5995 0.5638 0.4343 0.080 Uiso 1 1 calc R
H25B H 0.6419 0.4028 0.4528 0.080 Uiso 1 1 calc R
C26 C 0.6739(3) 0.5431(5) 0.5507(3) 0.0594(13) Uani 1 1 d .
H26A H 0.6382 0.4799 0.5749 0.071 Uiso 1 1 calc R
H26B H 0.7341 0.5176 0.5756 0.071 Uiso 1 1 calc R
C27 C 0.5690(3) 0.7261(7) 0.5671(3) 0.0791(17) Uani 1 1 d .
H27A H 0.5422 0.6292 0.5684 0.119 Uiso 1 1 calc R
H27B H 0.5385 0.7799 0.5193 0.119 Uiso 1 1 calc R
H27C H 0.5670 0.7836 0.6139 0.119 Uiso 1 1 calc R
N1 N 0.7491(2) 0.7230(4) 0.4354(2) 0.0447(8) Uani 1 1 d .
N2 N 0.65916(19) 0.7044(4) 0.5666(2) 0.0452(8) Uani 1 1 d .
B3 B 0.8519(3) 0.6892(5) 0.6860(3) 0.0355(9) Uani 1 1 d .
H3 H 0.8023 0.6118 0.6965 0.043 Uiso 1 1 calc R
B4 B 0.8965(2) 0.6776(4) 0.6041(3) 0.0340(9) Uani 1 1 d .
H4 H 0.8786 0.5899 0.5570 0.041 Uiso 1 1 calc R
B5 B 0.9265(2) 0.8620(4) 0.5885(2) 0.0292(8) Uani 1 1 d .
H5 H 0.9266 0.9056 0.5287 0.035 Uiso 1 1 calc R
B6 B 0.9671(3) 0.9358(5) 0.7515(3) 0.0391(10) Uani 1 1 d .
H6 H 0.9889 1.0207 0.7997 0.047 Uiso 1 1 calc R
B7 B 0.9347(3) 0.7506(5) 0.7713(3) 0.0412(10) Uani 1 1 d .
H7 H 0.9358 0.7152 0.8328 0.049 Uiso 1 1 calc R
B8 B 0.9605(3) 0.6255(5) 0.7022(3) 0.0400(10) Uani 1 1 d .
H8 H 0.9796 0.5074 0.7185 0.048 Uiso 1 1 calc R
B9 B 1.0072(3) 0.7330(5) 0.6377(3) 0.0379(10) Uani 1 1 d .
H9 H 1.0562 0.6851 0.6107 0.045 Uiso 1 1 calc R
B10 B 1.0111(2) 0.9254(5) 0.6688(3) 0.0369(10) Uani 1 1 d .
H10 H 1.0621 1.0036 0.6620 0.044 Uiso 1 1 calc R
B11 B 1.0311(3) 0.7793(5) 0.7412(3) 0.0417(11) Uani 1 1 d .
H11 H 1.0960 0.7613 0.7825 0.050 Uiso 1 1 calc R
H1A H 0.713(3) 0.769(5) 0.413(3) 0.048(14) Uiso 1 1 d .

loop_
_atom_site_aniso_label
_atom_site_aniso_U_11
_atom_site_aniso_U_22
_atom_site_aniso_U_33
_atom_site_aniso_U_23
_atom_site_aniso_U_13
_atom_site_aniso_U_12
Zr1 0.02385(17) 0.03262(19) 0.0351(2) 0.00266(15) 0.00466(13) -0.00271(14)
C1 0.0252(16) 0.0285(17) 0.0344(19) -0.0026(14) 0.0061(14) -0.0023(13)
C2 0.036(2) 0.049(2) 0.039(2) -0.0001(17) 0.0084(17) -0.0014(16)
C11 0.0346(18) 0.0286(19) 0.038(2) -0.0015(15) 0.0047(16) -0.0025(14)
C12 0.055(2) 0.038(2) 0.055(3) -0.0109(19) 0.007(2) 0.0017(19)
C13 0.045(2) 0.0319(19) 0.058(3) 0.0057(18) 0.0082(19) -0.0049(17)
C14 0.0321(18) 0.0268(16) 0.041(2) 0.0005(15) 0.0091(16) 0.0026(13)
C15 0.0286(18) 0.0332(18) 0.040(2) 0.0025(16) 0.0031(16) -0.0008(14)
C16 0.039(2) 0.057(3) 0.045(2) 0.0138(19) 0.0054(18) -0.0064(18)
C17 0.054(3) 0.089(4) 0.041(3) 0.016(2) 0.011(2) -0.009(2)
C18 0.053(3) 0.087(4) 0.037(2) 0.008(2) -0.002(2) -0.004(2)
C19 0.037(2) 0.051(3) 0.050(3) 0.001(2) -0.0019(19) 0.0013(17)
C20 0.0309(18) 0.034(2) 0.047(2) 0.0009(17) 0.0046(17) 0.0047(14)
C21 0.0276(18) 0.050(2) 0.056(3) 0.0005(19) 0.0118(18) 0.0064(16)
C22 0.038(2) 0.046(2) 0.044(2) -0.0047(18) 0.0158(18) 0.0067(17)
C23 0.079(3) 0.071(3) 0.048(3) -0.010(2) 0.025(2) -0.001(3)
C24 0.070(3) 0.041(2) 0.052(3) -0.012(2) -0.007(2) -0.004(2)
C25 0.064(3) 0.044(3) 0.072(3) -0.001(2) -0.014(3) -0.022(2)
C26 0.048(2) 0.050(3) 0.066(3) 0.017(2) -0.008(2) -0.022(2)
C27 0.040(3) 0.103(4) 0.096(4) 0.041(3) 0.023(3) -0.009(3)
N1 0.047(2) 0.0394(18) 0.042(2) -0.0011(16) 0.0032(18) 0.0016(16)
N2 0.0301(16) 0.054(2) 0.047(2) 0.0152(16) 0.0041(15) -0.0109(14)
B3 0.0273(19) 0.043(2) 0.033(2) 0.0076(18) 0.0024(17) -0.0066(16)
B4 0.0261(19) 0.032(2) 0.040(2) 0.0001(17) 0.0028(17) -0.0014(15)
B5 0.0263(18) 0.027(2) 0.035(2) 0.0001(16) 0.0095(16) -0.0033(14)
B6 0.032(2) 0.044(2) 0.036(2) -0.0021(19) -0.0004(18) -0.0028(18)
B7 0.036(2) 0.048(3) 0.035(2) 0.009(2) 0.0013(19) -0.0063(19)
B8 0.035(2) 0.040(2) 0.037(2) 0.0101(18) -0.0038(19) -0.0019(17)
B9 0.028(2) 0.033(2) 0.053(3) 0.002(2) 0.0102(19) -0.0002(16)
B10 0.0250(19) 0.035(2) 0.048(3) 0.0028(19) 0.0065(18) -0.0039(16)
B11 0.028(2) 0.040(2) 0.050(3) 0.007(2) -0.0015(19) -0.0033(17)

loop_
_atom_type_symbol
_atom_type_description
_atom_type_scat_dispersion_real
_atom_type_scat_dispersion_imag
_atom_type_scat_source
C C 0.0033 0.0016 'International Tables Vol C Tables 4.2.6.8 and 6.1.1.4'
H H 0.0000 0.0000 'International Tables Vol C Tables 4.2.6.8 and 6.1.1.4'
B B 0.0013 0.0007 'International Tables Vol C Tables 4.2.6.8 and 6.1.1.4'
N N 0.0061 0.0033 'International Tables Vol C Tables 4.2.6.8 and 6.1.1.4'
Zr Zr -2.9673 0.5597 'International Tables Vol C Tables 4.2.6.8 and 6.1.1.4'

loop_
_geom_angle_atom_site_label_1
_geom_angle_atom_site_label_2
_geom_angle_atom_site_label_3
_geom_angle
N2 Zr1 N1 84.64(13)
N2 Zr1 C14 131.20(13)
N1 Zr1 C14 118.35(13)
N2 Zr1 C22 98.64(13)
N1 Zr1 C22 131.54(13)
C14 Zr1 C22 33.28(12)
N2 Zr1 B4 107.67(13)
N1 Zr1 B4 82.27(14)
C14 Zr1 B4 117.19(12)
C22 Zr1 B4 139.35(13)
N2 Zr1 B5 147.58(12)
N1 Zr1 B5 90.76(13)
C14 Zr1 B5 78.77(11)
C22 Zr1 B5 108.16(12)
B4 Zr1 B5 39.96(12)
N2 Zr1 B3 87.73(12)
N1 Zr1 B3 115.22(14)
C14 Zr1 B3 114.34(12)
C22 Zr1 B3 113.22(14)
B4 Zr1 B3 40.25(14)
B5 Zr1 B3 65.31(13)
N2 Zr1 C2 108.56(12)
N1 Zr1 C2 146.03(13)
C14 Zr1 C2 76.88(12)
C22 Zr1 C2 78.64(12)
B4 Zr1 C2 64.02(13)
B5 Zr1 C2 61.06(13)
B3 Zr1 C2 38.00(12)
N2 Zr1 C15 126.42(11)
N1 Zr1 C15 86.32(12)
C14 Zr1 C15 32.81(11)
C22 Zr1 C15 52.97(13)
B4 Zr1 C15 123.16(12)
B5 Zr1 C15 85.08(11)
B3 Zr1 C15 142.41(12)
C2 Zr1 C15 107.96(11)
N2 Zr1 C21 80.22(13)
N1 Zr1 C21 104.58(13)
C14 Zr1 C21 53.52(11)
C22 Zr1 C21 31.31(12)
B4 Zr1 C21 170.23(12)
B5 Zr1 C21 131.73(12)
B3 Zr1 C21 137.02(14)
C2 Zr1 C21 108.41(12)
C15 Zr1 C21 51.59(12)
N2 Zr1 C1 144.07(12)
N1 Zr1 C1 125.42(12)
C14 Zr1 C1 56.13(10)
C22 Zr1 C1 76.65(11)
B4 Zr1 C1 63.79(11)
B5 Zr1 C1 36.09(11)
B3 Zr1 C1 63.00(11)
C2 Zr1 C1 35.53(11)
C15 Zr1 C1 79.41(10)
C21 Zr1 C1 106.44(11)
N2 Zr1 C20 95.38(12)
N1 Zr1 C20 80.33(12)
C14 Zr1 C20 52.93(11)
C22 Zr1 C20 51.21(12)
B4 Zr1 C20 149.55(13)
B5 Zr1 C20 115.50(12)
B3 Zr1 C20 164.39(13)
C2 Zr1 C20 127.31(12)
C15 Zr1 C20 31.08(10)
C21 Zr1 C20 30.09(12)
C1 Zr1 C20 107.74(10)
C11 C1 C2 118.2(3)
C11 C1 B5 120.5(3)
C2 C1 B5 108.5(3)
C11 C1 B10 122.0(3)
C2 C1 B10 112.3(3)
B5 C1 B10 62.9(2)
C11 C1 B6 119.8(3)
C2 C1 B6 63.6(2)
B5 C1 B6 112.6(3)
B10 C1 B6 61.7(2)
C11 C1 Zr1 94.63(18)
C2 C1 Zr1 70.37(17)
B5 C1 Zr1 68.01(16)
B10 C1 Zr1 128.8(2)
B6 C1 Zr1 131.4(2)
C1 C2 B3 111.9(3)
C1 C2 B7 109.8(3)
B3 C2 B7 62.4(2)
C1 C2 B6 60.8(2)
B3 C2 B6 113.0(3)
B7 C2 B6 61.1(2)
C1 C2 Zr1 74.09(18)
B3 C2 Zr1 69.11(18)
B7 C2 Zr1 128.9(2)
B6 C2 Zr1 132.3(3)
C14 C11 C12 109.4(3)
C14 C11 C13 113.3(3)
C12 C11 C13 107.4(3)
C14 C11 C1 103.4(3)
C12 C11 C1 112.5(3)
C13 C11 C1 110.9(3)
C22 C14 C15 106.2(3)
C22 C14 C11 123.8(3)
C15 C14 C11 129.8(3)
C22 C14 Zr1 74.7(2)
C15 C14 Zr1 80.7(2)
C11 C14 Zr1 105.8(2)
C16 C15 C20 118.6(3)
C16 C15 C14 133.9(3)
C20 C15 C14 107.3(3)
C16 C15 Zr1 124.6(3)
C20 C15 Zr1 78.7(2)
C14 C15 Zr1 66.44(19)
C17 C16 C15 119.2(4)
C16 C17 C18 122.0(4)
C19 C18 C17 120.8(4)
C18 C19 C20 119.7(4)
C21 C20 C19 132.6(4)
C21 C20 C15 107.6(3)
C19 C20 C15 119.6(4)
C21 C20 Zr1 71.2(2)
C19 C20 Zr1 126.9(3)
C15 C20 Zr1 70.22(19)
C22 C21 C20 108.6(3)
C22 C21 Zr1 67.7(2)
C20 C21 Zr1 78.7(2)
C21 C22 C14 110.2(4)
C21 C22 Zr1 81.0(2)
C14 C22 Zr1 72.0(2)
N1 C24 C25 115.5(4)
C26 C25 C24 112.3(3)
N2 C26 C25 111.6(3)
C23 N1 C24 106.6(4)
C23 N1 Zr1 119.2(3)
C24 N1 Zr1 118.2(3)
C27 N2 C26 109.6(3)
C27 N2 Zr1 137.0(3)
C26 N2 Zr1 112.5(3)
C2 B3 B4 104.9(3)
C2 B3 B7 60.1(2)
B4 B3 B7 107.9(3)
C2 B3 B8 105.5(3)
B4 B3 B8 60.6(2)
B7 B3 B8 59.1(2)
C2 B3 Zr1 72.89(18)
B4 B3 Zr1 68.37(18)
B7 B3 Zr1 130.4(2)
B8 B3 Zr1 126.7(3)
B5 B4 B3 105.1(3)
B5 B4 B9 60.0(2)
B3 B4 B9 108.2(3)
B5 B4 B8 106.0(3)
B3 B4 B8 60.5(2)
B9 B4 B8 59.7(2)
B5 B4 Zr1 71.42(18)
B3 B4 Zr1 71.38(19)
B9 B4 Zr1 129.7(2)
B8 B4 Zr1 129.5(3)
C1 B5 B4 109.6(3)
C1 B5 B10 60.9(2)
B4 B5 B10 111.5(3)
C1 B5 B9 108.7(3)
B4 B5 B9 61.2(2)
B10 B5 B9 60.9(2)
C1 B5 Zr1 75.91(18)
B4 B5 Zr1 68.62(17)
B10 B5 Zr1 134.4(2)
B9 B5 Zr1 128.1(2)
C1 B6 B10 59.1(2)
C1 B6 B11 105.0(3)
B10 B6 B11 60.1(3)
C1 B6 C2 55.6(2)
B10 B6 C2 103.9(3)
B11 B6 C2 105.0(3)
C1 B6 B7 103.9(3)
B10 B6 B7 108.1(3)
B11 B6 B7 60.4(2)
C2 B6 B7 58.9(2)
C2 B7 B8 104.7(3)
C2 B7 B3 57.6(2)
B8 B7 B3 60.5(2)
C2 B7 B6 60.1(2)
B8 B7 B6 108.2(3)
B3 B7 B6 108.3(3)
C2 B7 B11 105.0(3)
B8 B7 B11 60.4(3)
B3 B7 B11 108.4(3)
B6 B7 B11 59.3(2)
B7 B8 B9 107.9(3)
B7 B8 B11 60.5(3)
B9 B8 B11 59.6(3)
B7 B8 B3 60.3(2)
B9 B8 B3 107.2(3)
B11 B8 B3 108.3(3)
B7 B8 B4 107.4(3)
B9 B8 B4 60.1(2)
B11 B8 B4 107.7(3)
B3 B8 B4 58.9(2)
B5 B9 B11 105.4(3)
B5 B9 B8 105.5(3)
B11 B9 B8 60.3(3)
B5 B9 B10 59.2(2)
B11 B9 B10 59.6(2)
B8 B9 B10 108.0(3)
B5 B9 B4 58.8(2)
B11 B9 B4 108.4(3)
B8 B9 B4 60.2(2)
B10 B9 B4 108.1(3)
C1 B10 B5 56.2(2)
C1 B10 B6 59.2(2)
B5 B10 B6 105.2(3)
C1 B10 B11 105.0(3)
B5 B10 B11 106.2(3)
B6 B10 B11 60.0(3)
C1 B10 B9 104.3(3)
B5 B10 B9 59.9(2)
B6 B10 B9 107.8(3)
B11 B10 B9 59.9(3)
B6 B11 B10 59.9(2)
B6 B11 B9 108.2(3)
B10 B11 B9 60.5(3)
B6 B11 B8 108.0(3)
B10 B11 B8 108.5(3)
B9 B11 B8 60.1(2)
B6 B11 B7 60.3(3)
B10 B11 B7 107.8(3)
B9 B11 B7 107.1(3)
B8 B11 B7 59.1(3)

loop_
_geom_bond_atom_site_label_1
_geom_bond_atom_site_label_2
_geom_bond_distance
Zr1 N2 2.041(3)
Zr1 N1 2.393(4)
Zr1 C14 2.444(3)
Zr1 C22 2.479(4)
Zr1 B4 2.517(4)
Zr1 B5 2.562(4)
Zr1 B3 2.566(4)
Zr1 C2 2.625(4)
Zr1 C15 2.631(4)
Zr1 C21 2.646(4)
Zr1 C1 2.680(3)
Zr1 C20 2.742(3)
C1 C11 1.563(5)
C1 C2 1.620(5)
C1 B5 1.627(5)
C1 B10 1.711(5)
C1 B6 1.713(5)
C2 B3 1.691(6)
C2 B7 1.736(6)
C2 B6 1.758(5)
C11 C14 1.519(5)
C11 C12 1.532(5)
C11 C13 1.537(5)
C14 C22 1.410(5)
C14 C15 1.445(5)
C15 C16 1.410(5)
C15 C20 1.443(5)
C16 C17 1.361(6)
C17 C18 1.410(6)
C18 C19 1.344(6)
C19 C20 1.415(5)
C20 C21 1.402(5)
C21 C22 1.392(5)
C23 N1 1.494(6)
C24 N1 1.503(6)
C24 C25 1.511(7)
C25 C26 1.506(6)
C26 N2 1.478(5)
C27 N2 1.460(5)
B3 B4 1.749(6)
B3 B7 1.774(6)
B3 B8 1.778(6)
B4 B5 1.736(5)
B4 B9 1.778(5)
B4 B8 1.781(6)
B5 B10 1.744(5)
B5 B9 1.757(5)
B6 B10 1.755(6)
B6 B11 1.757(6)
B6 B7 1.775(6)
B7 B8 1.753(7)
B7 B11 1.778(6)
B8 B9 1.772(6)
B8 B11 1.776(6)
B9 B11 1.764(7)
B9 B10 1.775(6)
B10 B11 1.759(6)
